data_2216534
loop_
_publ_author_name
'Liang-zhong Xu'
'Wen-Zhao Bi'
'Kai Zhou'

_publ_section_title
;
 (<i>E</i>)-Ethyl 2-[2-(bromomethyl)phenyl]-2-(methoxyimino)acetate
;
_journal_coeditor_code HG2343
_journal_issue 12
_journal_name_full 'Acta Crystallographica Section E'
_journal_page_first o4686
_journal_page_last o4686
_journal_paper_doi 10.1107/S1600536807055869
_journal_volume 63
_journal_year 2007
_chemical_formula_iupac 'C12 H14 Br N O3'
_chemical_formula_moiety 'C12 H14 Br N O3'
_chemical_formula_sum 'C12 H14 Br N O3'
_chemical_formula_weight 300.15
_chemical_name_systematic
;
(<i>E</i>)-Ethyl 2-[2-(bromomethyl)phenyl]-2-(methoxyimino)acetate
;
_space_group_IT_number 2
_symmetry_cell_setting triclinic
_symmetry_space_group_name_Hall '-P 1'
_symmetry_space_group_name_H-M 'P -1'
_atom_sites_solution_hydrogens geom
_atom_sites_solution_primary direct
_atom_sites_solution_secondary difmap
_audit_creation_method SHELXL-97
_cell_angle_alpha 78.982(5)
_cell_angle_beta 85.344(5)
_cell_angle_gamma 86.869(6)
_cell_formula_units_Z 2
_cell_length_a 7.773(2)
_cell_length_b 8.443(2)
_cell_length_c 10.472(3)
_cell_measurement_reflns_used 757
_cell_measurement_temperature 294(2)
_cell_measurement_theta_max 20.45
_cell_measurement_theta_min 2.63
_cell_volume 671.8(3)
_computing_cell_refinement 'SAINT (Bruker, 2001)'
_computing_data_collection 'SMART (Bruker, 2001)'
_computing_data_reduction SAINT
_computing_molecular_graphics SHELXTL
_computing_publication_material SHELXTL
_computing_structure_refinement SHELXTL
_computing_structure_solution 'SHELXTL(Sheldrick, 2001)'
_diffrn_ambient_temperature 294(2)
_diffrn_measured_fraction_theta_full 0.981
_diffrn_measured_fraction_theta_max 0.981
_diffrn_measurement_device_type 'Bruker SMART CCD area-detector'
_diffrn_measurement_method 'phi and omega scans'
_diffrn_radiation_monochromator graphite
_diffrn_radiation_source 'fine-focus sealed tube'
_diffrn_radiation_type MoK\a
_diffrn_radiation_wavelength 0.71073
_diffrn_reflns_av_R_equivalents 0.0283
_diffrn_reflns_av_sigmaI/netI 0.0775
_diffrn_reflns_limit_h_max 9
_diffrn_reflns_limit_h_min -8
_diffrn_reflns_limit_k_max 10
_diffrn_reflns_limit_k_min -5
_diffrn_reflns_limit_l_max 12
_diffrn_reflns_limit_l_min -11
_diffrn_reflns_number 3405
_diffrn_reflns_theta_full 25.01
_diffrn_reflns_theta_max 25.01
_diffrn_reflns_theta_min 1.99
_diffrn_standards_decay_% 0
_diffrn_standards_number 0
_exptl_absorpt_coefficient_mu 3.056
_exptl_absorpt_correction_T_max 0.6093
_exptl_absorpt_correction_T_min 0.5275
_exptl_absorpt_correction_type multi-scan
_exptl_absorpt_process_details '(SADABS; Sheldrick, 2004)'
_exptl_crystal_colour colorless
_exptl_crystal_density_diffrn 1.484
_exptl_crystal_density_method 'not measured'
_exptl_crystal_description block
_exptl_crystal_F_000 304
_exptl_crystal_size_max 0.24
_exptl_crystal_size_mid 0.20
_exptl_crystal_size_min 0.18
_refine_diff_density_max 0.375
_refine_diff_density_min -0.319
_refine_ls_extinction_method none
_refine_ls_goodness_of_fit_ref 1.029
_refine_ls_hydrogen_treatment constr
_refine_ls_matrix_type full
_refine_ls_number_parameters 200
_refine_ls_number_reflns 2324
_refine_ls_number_restraints 102
_refine_ls_restrained_S_all 1.064
_refine_ls_R_factor_all 0.1452
_refine_ls_R_factor_gt 0.0607
_refine_ls_shift/su_max 0.004
_refine_ls_shift/su_mean 0.000
_refine_ls_structure_factor_coef Fsqd
_refine_ls_weighting_details 'calc w=1/[\s^2^(Fo^2^)+(0.0900P)^2^] where P=(Fo^2^+2Fc^2^)/3'
_refine_ls_weighting_scheme calc
_refine_ls_wR_factor_gt 0.1413
_refine_ls_wR_factor_ref 0.1886
_reflns_number_gt 1097
_reflns_number_total 2324
_reflns_threshold_expression I>2\s(I)
_cod_data_source_file hg2343.cif
_cod_data_source_block I
_cod_depositor_comments
;
The following automatic conversions were performed:
'_symmetry_cell_setting' value 'Triclinic' changed to 'triclinic'
according to '/home/saulius/struct/CIF-dictionaries/cif_core.dic'
dictionary named 'cif_core.dic' version 2.4.1 from 2010-06-29.

Automatic conversion script
Id: cif_fix_enum 1527 2010-12-29 10:47:43Z saulius 

The following automatic conversions were performed:

'_symmetry_cell_setting' value 'Triclinic' changed to 'triclinic'
according to /home/saulius/struct/CIF-dictionaries/cif_core.dic
dictionary named 'cif_core.dic' version 2.4.1 from 2010-06-29.

Automatic conversion script
Id: cif_fix_values 1715 2011-07-08 13:25:40Z adriana 
;
_cod_database_code 2216534
_cod_database_fobs_code 2216534

loop_
_symmetry_equiv_pos_as_xyz
'x, y, z'
'-x, -y, -z'

loop_
_atom_site_type_symbol
_atom_site_label
_atom_site_fract_x
_atom_site_fract_y
_atom_site_fract_z
_atom_site_U_iso_or_equiv
_atom_site_adp_type
_atom_site_calc_flag
_atom_site_refinement_flags
_atom_site_occupancy
_atom_site_disorder_assembly
_atom_site_disorder_group
Br Br1 0.2222(5) 0.9312(3) 0.5699(3) 0.1277(12) Uani d PDU 0.80 A 1
Br Br1' 0.2145(16) 0.9244(16) 0.5155(13) 0.127(5) Uani d PDU 0.20 A 2
O O1 0.6797(4) 0.5967(5) 0.7615(4) 0.0626(12) Uani d . 1 . .
N N1 0.5775(6) 0.6726(7) 0.8473(5) 0.0570(13) Uani d . 1 . .
C C1 0.3974(7) 0.7607(7) 0.5621(6) 0.0660(18) Uani d D 1 . .
H H1A 0.4331 0.7571 0.4717 0.079 Uiso calc R 1 A 1
H H1B 0.4977 0.7828 0.6043 0.079 Uiso calc R 1 A 1
C C2 0.3315(6) 0.6064(7) 0.6261(5) 0.0448(14) Uani d . 1 A .
C C3 0.2597(7) 0.5061(8) 0.5532(6) 0.0583(16) Uani d . 1 . .
H H3 0.2522 0.5401 0.4639 0.070 Uiso calc R 1 A .
C C4 0.2012(8) 0.3596(8) 0.6131(8) 0.0663(18) Uani d . 1 A .
H H4 0.1535 0.2953 0.5633 0.080 Uiso calc R 1 . .
C C5 0.2102(8) 0.3038(8) 0.7431(8) 0.0686(18) Uani d . 1 . .
H H5 0.1709 0.2025 0.7816 0.082 Uiso calc R 1 A .
C C6 0.2796(8) 0.4016(8) 0.8176(6) 0.0631(17) Uani d . 1 A .
H H6 0.2849 0.3660 0.9070 0.076 Uiso calc R 1 . .
C C7 0.3404(6) 0.5502(7) 0.7600(6) 0.0458(14) Uani d . 1 . .
C C8 0.4170(7) 0.6517(7) 0.8421(5) 0.0516(15) Uani d . 1 A .
C C9 0.8561(7) 0.6317(10) 0.7687(7) 0.087(2) Uani d . 1 . .
H H9A 0.8699 0.7460 0.7439 0.130 Uiso calc R 1 . .
H H9B 0.9284 0.5769 0.7107 0.130 Uiso calc R 1 . .
H H9C 0.8885 0.5956 0.8564 0.130 Uiso calc R 1 . .
C C10 0.2964(9) 0.7311(11) 0.9314(7) 0.080(2) Uani d . 1 . .
O O2 0.1487(10) 0.6847(11) 0.9616(8) 0.074(2) Uani d PU 0.70 A 1
O O3 0.3666(9) 0.8488(10) 0.9785(8) 0.068(2) Uani d PDU 0.70 A 1
C C11 0.2622(13) 0.9412(14) 1.0607(9) 0.074(3) Uani d PDU 0.70 A 1
H H11A 0.1412 0.9382 1.0451 0.089 Uiso calc PR 0.70 A 1
H H11B 0.2951 1.0529 1.0414 0.089 Uiso calc PR 0.70 A 1
C C12 0.2900(18) 0.8691(17) 1.2004(10) 0.113(4) Uani d PDU 0.70 A 1
H H12A 0.2222 0.9298 1.2565 0.170 Uiso calc PR 0.70 A 1
H H12B 0.4100 0.8722 1.2149 0.170 Uiso calc PR 0.70 A 1
H H12C 0.2554 0.7591 1.2190 0.170 Uiso calc PR 0.70 A 1
O O2' 0.143(3) 0.773(2) 0.904(2) 0.076(6) Uani d PU 0.30 A 2
O O3' 0.382(2) 0.760(2) 1.0313(15) 0.054(4) Uani d PDU 0.30 A 2
C C11' 0.271(3) 0.813(3) 1.135(2) 0.067(6) Uani d PDU 0.30 A 2
H H11C 0.3363 0.8111 1.2103 0.081 Uiso calc PR 0.30 A 2
H H11D 0.1766 0.7407 1.1605 0.081 Uiso calc PR 0.30 A 2
C C12' 0.199(6) 0.985(3) 1.087(4) 0.149(15) Uani d PDU 0.30 A 2
H H12D 0.1258 1.0196 1.1564 0.223 Uiso calc PR 0.30 A 2
H H12E 0.1324 0.9867 1.0137 0.223 Uiso calc PR 0.30 A 2
H H12F 0.2923 1.0569 1.0626 0.223 Uiso calc PR 0.30 A 2

loop_
_atom_site_aniso_label
_atom_site_aniso_U_11
_atom_site_aniso_U_22
_atom_site_aniso_U_33
_atom_site_aniso_U_12
_atom_site_aniso_U_13
_atom_site_aniso_U_23
Br1 0.155(2) 0.0519(8) 0.161(2) 0.0117(9) 0.0467(15) -0.0106(11)
Br1' 0.104(5) 0.091(5) 0.178(10) -0.005(3) -0.012(6) -0.010(5)
O1 0.034(2) 0.097(3) 0.068(3) -0.004(2) -0.006(2) -0.044(2)
N1 0.040(3) 0.087(4) 0.052(3) -0.008(2) -0.007(2) -0.032(3)
C1 0.071(4) 0.073(4) 0.052(4) -0.013(3) -0.008(3) -0.003(3)
C2 0.037(3) 0.061(4) 0.039(4) -0.001(3) -0.006(3) -0.014(3)
C3 0.061(4) 0.075(5) 0.045(4) 0.003(3) -0.011(3) -0.026(4)
C4 0.072(5) 0.058(4) 0.081(6) 0.002(3) -0.018(4) -0.038(4)
C5 0.072(4) 0.050(4) 0.088(6) -0.007(3) -0.020(4) -0.016(4)
C6 0.067(4) 0.079(5) 0.045(4) -0.012(4) -0.018(3) -0.008(3)
C7 0.035(3) 0.063(4) 0.044(4) 0.001(3) -0.008(3) -0.020(3)
C8 0.040(4) 0.082(4) 0.040(3) -0.010(3) -0.006(3) -0.028(3)
C9 0.039(4) 0.134(7) 0.098(6) -0.008(4) -0.003(4) -0.050(5)
C10 0.049(4) 0.140(7) 0.069(5) -0.017(4) -0.003(4) -0.064(5)
O2 0.048(4) 0.108(6) 0.074(5) -0.014(4) 0.003(4) -0.037(4)
O3 0.062(4) 0.081(5) 0.074(5) -0.008(4) -0.003(4) -0.042(4)
C11 0.072(6) 0.082(6) 0.078(7) 0.006(5) -0.007(5) -0.036(6)
C12 0.135(8) 0.121(8) 0.086(7) 0.019(7) 0.009(6) -0.039(7)
O2' 0.059(9) 0.088(9) 0.090(10) -0.001(7) -0.013(7) -0.037(8)
O3' 0.064(8) 0.064(8) 0.043(8) -0.002(7) -0.001(6) -0.030(6)
C11' 0.067(9) 0.074(10) 0.066(10) -0.009(8) -0.004(8) -0.026(8)
C12' 0.154(17) 0.147(17) 0.148(17) -0.013(10) -0.001(10) -0.034(10)

loop_
_atom_type_symbol
_atom_type_description
_atom_type_scat_dispersion_real
_atom_type_scat_dispersion_imag
_atom_type_scat_source
C C 0.0033 0.0016 'International Tables Vol C Tables 4.2.6.8 and 6.1.1.4'
H H 0.0000 0.0000 'International Tables Vol C Tables 4.2.6.8 and 6.1.1.4'
N N 0.0061 0.0033 'International Tables Vol C Tables 4.2.6.8 and 6.1.1.4'
O O 0.0106 0.0060 'International Tables Vol C Tables 4.2.6.8 and 6.1.1.4'
Br Br -0.2901 2.4595 'International Tables Vol C Tables 4.2.6.8 and 6.1.1.4'

loop_
_geom_angle_atom_site_label_1
_geom_angle_atom_site_label_2
_geom_angle_atom_site_label_3
_geom_angle
N1 O1 C9 109.0(4)
C8 N1 O1 112.3(4)
C2 C1 Br1 110.5(4)
C2 C1 Br1' 112.8(6)
C2 C1 H1A 109.6
Br1 C1 H1A 109.6
Br1' C1 H1A 93.0
C2 C1 H1B 109.6
Br1 C1 H1B 109.6
Br1' C1 H1B 122.0
H1A C1 H1B 108.1
C7 C2 C3 117.9(6)
C7 C2 C1 121.8(5)
C3 C2 C1 120.2(5)
C4 C3 C2 120.1(6)
C4 C3 H3 119.9
C2 C3 H3 119.9
C5 C4 C3 122.3(6)
C5 C4 H4 118.9
C3 C4 H4 118.9
C4 C5 C6 118.7(6)
C4 C5 H5 120.7
C6 C5 H5 120.7
C7 C6 C5 120.5(6)
C7 C6 H6 119.8
C5 C6 H6 119.8
C6 C7 C2 120.5(5)
C6 C7 C8 119.4(5)
C2 C7 C8 120.2(5)
N1 C8 C10 115.9(5)
N1 C8 C7 126.3(5)
C10 C8 C7 117.7(5)
O1 C9 H9A 109.5
O1 C9 H9B 109.5
H9A C9 H9B 109.5
O1 C9 H9C 109.5
H9A C9 H9C 109.5
H9B C9 H9C 109.5
O2 C10 O3 124.6(7)
O2' C10 O3 110.0(11)
O2 C10 O3' 115.1(9)
O2' C10 O3' 129.0(12)
O2 C10 C8 121.0(7)
O2' C10 C8 121.1(10)
O3 C10 C8 114.3(6)
O3' C10 C8 109.7(8)
C10 O3 C11 120.2(8)
O3 C11 C12 108.3(9)
O3 C11 H11A 110.0
C12 C11 H11A 110.0
O3 C11 H11B 110.0
C12 C11 H11B 110.0
H11A C11 H11B 108.4
C11 C12 H12A 109.5
C11 C12 H12B 109.5
H12A C12 H12B 109.5
C11 C12 H12C 109.5
H12A C12 H12C 109.5
H12B C12 H12C 109.5
C10 O3' C11' 113.9(15)
O3' C11' C12' 110(2)
O3' C11' H11C 109.7
C12' C11' H11C 109.7
O3' C11' H11D 109.7
C12' C11' H11D 109.7
H11C C11' H11D 108.2
C11' C12' H12D 109.5
C11' C12' H12E 109.5
H12D C12' H12E 109.5
C11' C12' H12F 109.5
H12D C12' H12F 109.5
H12E C12' H12F 109.5

loop_
_geom_bond_atom_site_label_1
_geom_bond_atom_site_label_2
_geom_bond_distance
Br1 C1 1.936(6)
Br1' C1 1.952(9)
O1 N1 1.377(6)
O1 C9 1.429(7)
N1 C8 1.276(6)
C1 C2 1.446(8)
C1 H1A 0.9700
C1 H1B 0.9700
C2 C7 1.398(7)
C2 C3 1.407(7)
C3 C4 1.360(9)
C3 H3 0.9300
C4 C5 1.360(9)
C4 H4 0.9300
C5 C6 1.395(8)
C5 H5 0.9300
C6 C7 1.375(8)
C6 H6 0.9300
C7 C8 1.499(7)
C8 C10 1.494(8)
C9 H9A 0.9600
C9 H9B 0.9600
C9 H9C 0.9600
C10 O2 1.231(10)
C10 O2' 1.268(19)
C10 O3 1.349(10)
C10 O3' 1.353(16)
O3 C11 1.443(8)
C11 C12 1.501(9)
C11 H11A 0.9700
C11 H11B 0.9700
C12 H12A 0.9600
C12 H12B 0.9600
C12 H12C 0.9600
O3' C11' 1.454(10)
C11' C12' 1.532(11)
C11' H11C 0.9700
C11' H11D 0.9700
C12' H12D 0.9600
C12' H12E 0.9600
C12' H12F 0.9600

loop_
_geom_hbond_atom_site_label_D
_geom_hbond_atom_site_label_H
_geom_hbond_atom_site_label_A
_geom_hbond_site_symmetry_A
_geom_hbond_distance_DH
_geom_hbond_distance_HA
_geom_hbond_distance_DA
_geom_hbond_angle_DHA
C9 H9C O2 1_655 0.96 2.59 3.264(10) 127.4

loop_
_geom_torsion_atom_site_label_1
_geom_torsion_atom_site_label_2
_geom_torsion_atom_site_label_3
_geom_torsion_atom_site_label_4
_geom_torsion
C9 O1 N1 C8 177.4(5)
Br1 C1 C2 C7 -87.3(6)
Br1' C1 C2 C7 -106.0(7)
Br1 C1 C2 C3 94.3(5)
Br1' C1 C2 C3 75.6(7)
C7 C2 C3 C4 0.1(8)
C1 C2 C3 C4 178.5(5)
C2 C3 C4 C5 -0.4(10)
C3 C4 C5 C6 0.9(10)
C4 C5 C6 C7 -1.1(10)
C5 C6 C7 C2 0.8(9)
C5 C6 C7 C8 -179.0(5)
C3 C2 C7 C6 -0.3(8)
C1 C2 C7 C6 -178.7(5)
C3 C2 C7 C8 179.5(5)
C1 C2 C7 C8 1.1(7)
O1 N1 C8 C10 -179.5(6)
O1 N1 C8 C7 3.3(8)
C6 C7 C8 N1 103.7(7)
C2 C7 C8 N1 -76.1(7)
C6 C7 C8 C10 -73.4(8)
C2 C7 C8 C10 106.8(7)
N1 C8 C10 O2 -159.6(8)
C7 C8 C10 O2 17.8(12)
N1 C8 C10 O2' 152.8(13)
C7 C8 C10 O2' -29.8(16)
N1 C8 C10 O3 17.4(10)
C7 C8 C10 O3 -165.1(7)
N1 C8 C10 O3' -21.9(12)
C7 C8 C10 O3' 155.5(10)
O2 C10 O3 C11 -6.2(15)
O2' C10 O3 C11 36.7(16)
O3' C10 O3 C11 -92.5(15)
C8 C10 O3 C11 176.9(8)
C10 O3 C11 C12 96.9(12)
O2 C10 O3' C11' -30(2)
O2' C10 O3' C11' 15(3)
O3 C10 O3' C11' 84.8(19)
C8 C10 O3' C11' -170.6(14)
C10 O3' C11' C12' -71(3)
